data_1552022
loop_
_publ_author_name
'Beatrice S. L. Collins'
'Jos C. M. Kistemaker'
'Edwin Otten'
'Ben L. Feringa'

_publ_section_title
;
 A chemically powered unidirectional rotary molecular motor based on a
 palladium redox cycle
;
_journal_name_full 'Nature Chemistry'
_journal_page_first 860
_journal_page_last 866
_journal_paper_doi 10.1038/nchem.2543
_journal_volume 8
_journal_year 2016
_chemical_formula_sum 'C19 H14 Br F O S'
_chemical_formula_weight 389.27
_space_group_crystal_system orthorhombic
_space_group_IT_number 19
_space_group_name_Hall 'P 2ac 2ab'
_space_group_name_H-M_alt 'P 21 21 21'
_atom_sites_solution_hydrogens geom
_cell_angle_alpha 90
_cell_angle_beta 90
_cell_angle_gamma 90
_cell_formula_units_Z 4
_cell_length_a 11.0067(4)
_cell_length_b 11.0733(4)
_cell_length_c 13.4281(4)
_cell_measurement_reflns_used 9998
_cell_measurement_temperature 100(2)
_cell_measurement_theta_max 28.31
_cell_measurement_theta_min 3.02
_cell_volume 1636.62(10)
_computing_cell_refinement 'Bruker SAINT'
_computing_data_collection 'Bruker APEX2'
_computing_data_reduction 'Bruker SAINT'
_computing_structure_refinement 'SHELXL-2014 (Sheldrick, 2014)'
_computing_structure_solution 'SHELXS-97 (Sheldrick 2008)'
_diffrn_ambient_temperature 100(2)
_diffrn_measured_fraction_theta_full 0.998
_diffrn_measured_fraction_theta_max 0.998
_diffrn_measurement_device_type 'Bruker APEX-II CCD'
_diffrn_measurement_method '\f and \w scans'
_diffrn_radiation_type MoK\a
_diffrn_radiation_wavelength 0.71073
_diffrn_reflns_av_R_equivalents 0.0206
_diffrn_reflns_av_unetI/netI 0.0250
_diffrn_reflns_Laue_measured_fraction_full 0.998
_diffrn_reflns_Laue_measured_fraction_max 0.998
_diffrn_reflns_limit_h_max 14
_diffrn_reflns_limit_h_min -14
_diffrn_reflns_limit_k_max 14
_diffrn_reflns_limit_k_min -14
_diffrn_reflns_limit_l_max 17
_diffrn_reflns_limit_l_min -17
_diffrn_reflns_number 28088
_diffrn_reflns_point_group_measured_fraction_full 0.968
_diffrn_reflns_point_group_measured_fraction_max 0.971
_diffrn_reflns_theta_full 25.242
_diffrn_reflns_theta_max 28.325
_diffrn_reflns_theta_min 3.018
_exptl_absorpt_coefficient_mu 2.650
_exptl_absorpt_correction_T_max 0.7457
_exptl_absorpt_correction_T_min 0.5651
_exptl_absorpt_correction_type multi-scan
_exptl_absorpt_process_details SADABS
_exptl_crystal_colour colorless
_exptl_crystal_density_diffrn 1.580
_exptl_crystal_description block
_exptl_crystal_F_000 784
_exptl_crystal_size_max 0.480
_exptl_crystal_size_mid 0.390
_exptl_crystal_size_min 0.250
_refine_diff_density_max 0.183
_refine_diff_density_min -0.359
_refine_diff_density_rms 0.061
_refine_ls_abs_structure_details
;
 Flack x determined using 1578 quotients [(I+)-(I-)]/[(I+)+(I-)]
 (Parsons, Flack and Wagner, Acta Cryst. B69 (2013) 249-259).
;
_refine_ls_abs_structure_Flack 0.015(2)
_refine_ls_extinction_coef .
_refine_ls_extinction_method none
_refine_ls_goodness_of_fit_ref 1.101
_refine_ls_hydrogen_treatment constr
_refine_ls_matrix_type full
_refine_ls_number_parameters 209
_refine_ls_number_reflns 3960
_refine_ls_number_restraints 0
_refine_ls_restrained_S_all 1.101
_refine_ls_R_factor_all 0.0159
_refine_ls_R_factor_gt 0.0152
_refine_ls_shift/su_max 0.002
_refine_ls_shift/su_mean 0.000
_refine_ls_structure_factor_coef Fsqd
_refine_ls_weighting_details 'w=1/[\s^2^(Fo^2^)+(0.0177P)^2^+0.0440P] where P=(Fo^2^+2Fc^2^)/3'
_refine_ls_weighting_scheme calc
_refine_ls_wR_factor_gt 0.0387
_refine_ls_wR_factor_ref 0.0389
_reflns_Friedel_coverage 0.712
_reflns_Friedel_fraction_full 0.928
_reflns_Friedel_fraction_max 0.936
_reflns_number_gt 3868
_reflns_number_total 3960
_reflns_threshold_expression 'I > 2\s(I)'
_cod_data_source_file nchem.2543-s3.cif
_cod_data_source_block mo_molan327_0m
_cod_database_code 1552022
_shelx_space_group_comment
;
The symmetry employed for this shelxl refinement is uniquely defined
by the following loop, which should always be used as a source of
symmetry information in preference to the above space-group names.
They are only intended as comments.
;
_shelx_estimated_absorpt_t_min 0.363
_shelx_estimated_absorpt_t_max 0.557
_shelxl_version_number 2014-3

loop_
_space_group_symop_operation_xyz
'x, y, z'
'-x+1/2, -y, z+1/2'
'-x, y+1/2, -z+1/2'
'x+1/2, -y+1/2, -z'

loop_
_atom_site_label
_atom_site_type_symbol
_atom_site_fract_x
_atom_site_fract_y
_atom_site_fract_z
_atom_site_U_iso_or_equiv
_atom_site_adp_type
_atom_site_occupancy
_atom_site_site_symmetry_order
_atom_site_calc_flag
_atom_site_refinement_flags_posn
_atom_site_refinement_flags_adp
_atom_site_refinement_flags_occupancy
_atom_site_disorder_assembly
_atom_site_disorder_group
Br1 Br 0.41187(2) 0.57624(2) 0.85443(2) 0.01270(5) Uani 1 1 d . . . . .
S2 S 0.34382(4) 0.89500(4) 0.86621(3) 0.01213(9) Uani 1 1 d . . . . .
C4 C 0.30788(17) 0.59482(17) 1.15047(14) 0.0177(4) Uani 1 1 d . . . . .
H4 H 0.3403 0.5695 1.2126 0.021 Uiso 1 1 calc R U . . .
C12 C 0.20869(17) 0.81972(17) 0.82073(13) 0.0119(3) Uani 1 1 d . . . . .
C5 C 0.19568(17) 0.65153(16) 1.14700(15) 0.0168(4) Uani 1 1 d . . . . .
H5 H 0.1500 0.6626 1.2063 0.020 Uiso 1 1 calc R U . . .
C2 C 0.32594(17) 0.61389(16) 0.97334(13) 0.0116(3) Uani 1 1 d . . . . .
C8 C 0.06383(18) 0.66269(16) 0.82883(14) 0.0165(4) Uani 1 1 d . . . . .
C1 C 0.21487(17) 0.67513(16) 0.96782(13) 0.0109(3) Uani 1 1 d . . . . .
C7 C 0.16352(16) 0.71969(16) 0.87182(13) 0.0116(3) Uani 1 1 d . . . . .
C3 C 0.37313(16) 0.57494(18) 1.06351(13) 0.0157(3) Uani 1 1 d . . . . .
H3 H 0.4495 0.5350 1.0658 0.019 Uiso 1 1 calc R U . . .
C11 C 0.15870(18) 0.85922(18) 0.73127(14) 0.0161(4) Uani 1 1 d . . . . .
H11 H 0.1907 0.9283 0.6985 0.019 Uiso 1 1 calc R U . . .
C9 C 0.01303(19) 0.69707(18) 0.73936(16) 0.0204(4) Uani 1 1 d . . . . .
H9 H -0.0535 0.6538 0.7118 0.024 Uiso 1 1 calc R U . . .
C6 C 0.15023(18) 0.69219(16) 1.05622(14) 0.0143(4) Uani 1 1 d . . . . .
H6 H 0.0739 0.7322 1.0544 0.017 Uiso 1 1 calc R U . . .
C10 C 0.06151(19) 0.79642(18) 0.69059(15) 0.0195(4) Uani 1 1 d . . . . .
H10 H 0.0279 0.8217 0.6288 0.023 Uiso 1 1 calc R U . . .
F1 F 0.01604(11) 0.56580(11) 0.87661(9) 0.0276(3) Uani 1 1 d . . . . .
O1 O 0.41378(12) 0.93439(12) 0.77658(9) 0.0181(3) Uani 1 1 d . . . . .
C15 C 0.25487(18) 1.24455(17) 0.91645(14) 0.0160(4) Uani 1 1 d . . . . .
H15 H 0.2754 1.3209 0.8889 0.019 Uiso 1 1 calc R U . . .
C16 C 0.17814(17) 1.23906(17) 0.99917(14) 0.0137(4) Uani 1 1 d . . . . .
C13 C 0.27194(16) 1.02862(16) 0.91432(13) 0.0119(3) Uani 1 1 d . . . . .
C18 C 0.19578(17) 1.02077(17) 0.99687(14) 0.0152(4) Uani 1 1 d . . . . .
H18 H 0.1766 0.9443 1.0249 0.018 Uiso 1 1 calc R U . . .
C14 C 0.30192(17) 1.13948(17) 0.87348(14) 0.0146(4) Uani 1 1 d . . . . .
H14 H 0.3538 1.1441 0.8170 0.018 Uiso 1 1 calc R U . . .
C17 C 0.14834(18) 1.12527(17) 1.03773(14) 0.0161(4) Uani 1 1 d . . . . .
H17 H 0.0946 1.1198 1.0929 0.019 Uiso 1 1 calc R U . . .
C19 C 0.1303(2) 1.35113(18) 1.04852(15) 0.0208(4) Uani 1 1 d . . . . .
H19A H 0.1504 1.4217 1.0077 0.031 Uiso 1 1 calc R U . . .
H19B H 0.1673 1.3597 1.1145 0.031 Uiso 1 1 calc R U . . .
H19C H 0.0419 1.3450 1.0555 0.031 Uiso 1 1 calc R U . . .

loop_
_atom_site_aniso_label
_atom_site_aniso_U_11
_atom_site_aniso_U_22
_atom_site_aniso_U_33
_atom_site_aniso_U_23
_atom_site_aniso_U_13
_atom_site_aniso_U_12
Br1 0.01174(8) 0.01334(8) 0.01303(8) -0.00066(7) 0.00143(7) 0.00259(7)
S2 0.00878(18) 0.0130(2) 0.0147(2) 0.00215(16) -0.00061(17) -0.00062(15)
C4 0.0224(9) 0.0186(9) 0.0122(8) 0.0013(8) -0.0032(7) -0.0042(7)
C12 0.0091(8) 0.0126(8) 0.0138(8) -0.0015(6) -0.0011(6) 0.0009(7)
C5 0.0214(9) 0.0143(8) 0.0146(8) -0.0033(8) 0.0039(8) -0.0037(7)
C2 0.0119(8) 0.0103(8) 0.0125(8) -0.0008(6) 0.0016(7) -0.0010(7)
C8 0.0155(9) 0.0102(8) 0.0238(9) 0.0006(7) -0.0027(7) -0.0009(7)
C1 0.0111(8) 0.0078(8) 0.0139(8) -0.0004(6) 0.0007(7) -0.0017(7)
C7 0.0100(7) 0.0104(7) 0.0143(8) -0.0009(6) -0.0004(7) 0.0034(7)
C3 0.0132(8) 0.0165(8) 0.0175(8) 0.0011(8) -0.0021(7) 0.0000(8)
C11 0.0148(9) 0.0175(9) 0.0161(9) 0.0032(7) -0.0017(7) 0.0030(8)
C9 0.0165(9) 0.0179(10) 0.0267(10) -0.0050(8) -0.0094(8) 0.0006(8)
C6 0.0145(9) 0.0105(8) 0.0180(9) -0.0006(7) 0.0041(8) -0.0007(7)
C10 0.0190(10) 0.0212(10) 0.0183(9) 0.0000(7) -0.0077(8) 0.0059(8)
F1 0.0264(6) 0.0178(6) 0.0388(7) 0.0082(5) -0.0114(5) -0.0122(5)
O1 0.0136(6) 0.0219(7) 0.0187(6) 0.0011(5) 0.0055(5) -0.0031(7)
C15 0.0182(9) 0.0124(8) 0.0174(9) 0.0052(7) -0.0001(8) -0.0044(7)
C16 0.0138(9) 0.0137(8) 0.0135(8) 0.0003(7) -0.0039(7) -0.0034(7)
C13 0.0106(8) 0.0123(8) 0.0127(8) 0.0008(6) -0.0026(7) -0.0018(7)
C18 0.0172(9) 0.0129(8) 0.0156(9) 0.0031(7) 0.0010(8) -0.0046(7)
C14 0.0139(8) 0.0160(9) 0.0139(9) 0.0038(7) 0.0009(7) -0.0026(7)
C17 0.0170(9) 0.0171(9) 0.0143(8) 0.0003(7) 0.0020(7) -0.0044(8)
C19 0.0252(10) 0.0154(9) 0.0219(10) -0.0035(7) 0.0007(8) -0.0015(8)

loop_
_atom_type_symbol
_atom_type_description
_atom_type_scat_dispersion_real
_atom_type_scat_dispersion_imag
_atom_type_scat_source
C C 0.0033 0.0016 'International Tables Vol C Tables 4.2.6.8 and 6.1.1.4'
H H 0.0000 0.0000 'International Tables Vol C Tables 4.2.6.8 and 6.1.1.4'
O O 0.0106 0.0060 'International Tables Vol C Tables 4.2.6.8 and 6.1.1.4'
F F 0.0171 0.0103 'International Tables Vol C Tables 4.2.6.8 and 6.1.1.4'
S S 0.1246 0.1234 'International Tables Vol C Tables 4.2.6.8 and 6.1.1.4'
Br Br -0.2901 2.4595 'International Tables Vol C Tables 4.2.6.8 and 6.1.1.4'

loop_
_geom_angle_atom_site_label_1
_geom_angle_atom_site_label_2
_geom_angle_atom_site_label_3
_geom_angle
_geom_angle_site_symmetry_1
_geom_angle_site_symmetry_3
O1 S2 C13 106.02(8) . .
O1 S2 C12 106.62(8) . .
C13 S2 C12 97.96(8) . .
C5 C4 C3 120.29(18) . .
C11 C12 C7 122.23(17) . .
C11 C12 S2 118.11(15) . .
C7 C12 S2 119.50(14) . .
C4 C5 C6 119.73(18) . .
C3 C2 C1 121.61(16) . .
C3 C2 Br1 118.60(14) . .
C1 C2 Br1 119.73(13) . .
F1 C8 C9 118.25(17) . .
F1 C8 C7 117.93(16) . .
C9 C8 C7 123.79(18) . .
C6 C1 C2 117.73(17) . .
C6 C1 C7 119.79(17) . .
C2 C1 C7 122.48(16) . .
C8 C7 C12 115.94(16) . .
C8 C7 C1 120.49(16) . .
C12 C7 C1 123.57(16) . .
C2 C3 C4 119.44(17) . .
C10 C11 C12 119.14(18) . .
C8 C9 C10 118.32(18) . .
C5 C6 C1 121.15(18) . .
C9 C10 C11 120.54(18) . .
C16 C15 C14 121.07(17) . .
C15 C16 C17 118.32(17) . .
C15 C16 C19 121.80(17) . .
C17 C16 C19 119.86(18) . .
C14 C13 C18 120.94(17) . .
C14 C13 S2 118.85(13) . .
C18 C13 S2 119.97(14) . .
C17 C18 C13 119.40(17) . .
C13 C14 C15 119.09(16) . .
C18 C17 C16 121.16(17) . .

loop_
_geom_bond_atom_site_label_1
_geom_bond_atom_site_label_2
_geom_bond_distance
_geom_bond_site_symmetry_2
Br1 C2 1.9021(17) .
S2 O1 1.4939(13) .
S2 C13 1.7980(19) .
S2 C12 1.8111(19) .
C4 C5 1.386(3) .
C4 C3 1.388(3) .
C12 C11 1.392(3) .
C12 C7 1.395(2) .
C5 C6 1.392(3) .
C2 C3 1.386(2) .
C2 C1 1.400(3) .
C8 F1 1.356(2) .
C8 C9 1.379(3) .
C8 C7 1.391(3) .
C1 C6 1.397(3) .
C1 C7 1.491(2) .
C11 C10 1.388(3) .
C9 C10 1.387(3) .
C15 C16 1.397(3) .
C15 C14 1.398(3) .
C16 C17 1.401(3) .
C16 C19 1.502(3) .
C13 C14 1.384(2) .
C13 C18 1.393(3) .
C18 C17 1.383(3) .
